data_4328597
loop_
_publ_author_name
'Ya-Xi Huang'
'Xin Zhang'
'Xuan Huang'
'Walter Schnelle'
'Jun Lin'
'Jin-Xiao Mi'
'Mei-Bo Tang'
'Jing-Tai Zhao'

_publ_contact_author_address
;
Department of Materials Science and Engineering
College of Materials,
Xiamen University,
Xiamen 361005, Fujian Province
People's Republic of China
;
_publ_contact_author_email yaxihuang@xmu.edu.cn
_publ_contact_author_fax 0086-592-2183937
_publ_contact_author_name 'Dr. Ya-Xi Huang'
_publ_contact_author_phone 0086-13950175872
_publ_section_title
;
 Two Isotypic Transition Metal Germanophosphates
 <i>M</i>^II^~4~(H~2~O)~4~[Ge(OH)~2~(HPO~4~)~2~(PO~4~)~2~] (<i>M</i>^II^ =
 Fe, Co): Synthesis, Structure, M\"ossbauer Spectroscopy, and Magnetic
 Properties
;
_journal_name_full 'Inorganic Chemistry'
_journal_page_first 3316
_journal_page_last 3323
_journal_paper_doi 10.1021/ic202773p
_journal_volume 51
_journal_year 2012
_chemical_formula_moiety 'Co4 Ge H12 O22 P4'
_chemical_formula_sum 'Co4 Ge H12 O22 P4'
_chemical_formula_weight 796.29
_chemical_name_systematic
;
 ?
;
_space_group_IT_number 14
_symmetry_cell_setting monoclinic
_symmetry_space_group_name_Hall '-P 2yn'
_symmetry_space_group_name_H-M 'P 1 21/n 1'
_atom_sites_solution_hydrogens geom
_atom_sites_solution_primary direct
_atom_sites_solution_secondary difmap
_audit_creation_method SHELXL-97
_cell_angle_alpha 90.00
_cell_angle_beta 97.804(3)
_cell_angle_gamma 90.00
_cell_formula_units_Z 2
_cell_length_a 6.4328(5)
_cell_length_b 16.2672(15)
_cell_length_c 7.5154(6)
_cell_measurement_reflns_used 1778
_cell_measurement_temperature 173(2)
_cell_measurement_theta_max 27.45
_cell_measurement_theta_min 3.01
_cell_volume 779.16(11)
_computing_cell_refinement 'Rapid auto ver 4.2'
_computing_data_collection 'Rapid auto ver 4.2'
_computing_data_reduction 'Rapid auto ver 4.2'
_computing_molecular_graphics 'DIAMOND (Brandenburg, 1996-2001)'
_computing_publication_material 'SHELXL-97 (Sheldrick, 1997)'
_computing_structure_refinement 'SHELXL-97 (Sheldrick, 1997)'
_computing_structure_solution 'SHELXS-97 (Sheldrick, 1997)'
_diffrn_ambient_temperature 173(2)
_diffrn_measured_fraction_theta_full 0.998
_diffrn_measured_fraction_theta_max 0.998
_diffrn_measurement_device_type 'Rigaku R-axis Rapid-R'
_diffrn_measurement_method \w
_diffrn_radiation_monochromator graphite
_diffrn_radiation_source 'fine-focus sealed tube'
_diffrn_radiation_type MoK\a
_diffrn_radiation_wavelength 0.71073
_diffrn_reflns_av_R_equivalents 0.0427
_diffrn_reflns_av_sigmaI/netI 0.0347
_diffrn_reflns_limit_h_max 8
_diffrn_reflns_limit_h_min -8
_diffrn_reflns_limit_k_max 21
_diffrn_reflns_limit_k_min -21
_diffrn_reflns_limit_l_max 9
_diffrn_reflns_limit_l_min -9
_diffrn_reflns_number 7394
_diffrn_reflns_theta_full 27.45
_diffrn_reflns_theta_max 27.45
_diffrn_reflns_theta_min 3.01
_exptl_absorpt_coefficient_mu 6.618
_exptl_absorpt_correction_T_max 0.718
_exptl_absorpt_correction_T_min 0.679
_exptl_absorpt_correction_type numerical
_exptl_crystal_colour purple
_exptl_crystal_density_diffrn 3.394
_exptl_crystal_description 'pseudo octahedra'
_exptl_crystal_F_000 776
_exptl_crystal_size_max 0.1
_exptl_crystal_size_mid 0.05
_exptl_crystal_size_min 0.05
_refine_diff_density_max 0.773
_refine_diff_density_min -0.719
_refine_diff_density_rms 0.160
_refine_ls_extinction_method none
_refine_ls_goodness_of_fit_ref 1.209
_refine_ls_hydrogen_treatment mixed
_refine_ls_matrix_type full
_refine_ls_number_parameters 158
_refine_ls_number_reflns 1778
_refine_ls_number_restraints 6
_refine_ls_restrained_S_all 1.207
_refine_ls_R_factor_all 0.0360
_refine_ls_R_factor_gt 0.0306
_refine_ls_shift/su_max 0.010
_refine_ls_shift/su_mean 0.000
_refine_ls_structure_factor_coef Fsqd
_refine_ls_weighting_details 'calc w=1/[\s^2^(Fo^2^)+(0.0115P)^2^+4.7185P] where P=(Fo^2^+2Fc^2^)/3'
_refine_ls_weighting_scheme calc
_refine_ls_wR_factor_gt 0.0726
_refine_ls_wR_factor_ref 0.0752
_reflns_number_gt 1591
_reflns_number_total 1778
_reflns_threshold_expression >2sigma(I)
_cod_data_source_file ic202773p_si_003.cif
_cod_data_source_block cogepo
_cod_database_code 4328597

loop_
_symmetry_equiv_pos_as_xyz
'x, y, z'
'-x+1/2, y+1/2, -z+1/2'
'-x, -y, -z'
'x-1/2, -y-1/2, z-1/2'

loop_
_atom_site_label
_atom_site_type_symbol
_atom_site_fract_x
_atom_site_fract_y
_atom_site_fract_z
_atom_site_U_iso_or_equiv
_atom_site_adp_type
_atom_site_occupancy
_atom_site_symmetry_multiplicity
_atom_site_calc_flag
_atom_site_refinement_flags
Ge1 Ge 0.0000 0.0000 0.5000 0.00632(15) Uani 1 2 d S
Co1 Co 0.31528(9) 0.14096(4) 0.74622(8) 0.00647(15) Uani 1 1 d .
Co2 Co 0.07407(9) 0.26975(4) 0.97611(8) 0.00645(15) Uani 1 1 d .
P1 P 0.83188(17) 0.10914(7) 0.78574(14) 0.0054(2) Uani 1 1 d .
P2 P 0.04645(17) 0.18969(7) 0.37702(14) 0.0047(2) Uani 1 1 d .
O1 O 0.0366(6) 0.3541(3) 0.7694(5) 0.0244(9) Uani 1 1 d D
H1 H 0.086(11) 0.399(2) 0.801(10) 0.050 Uiso 1 1 d D
H2 H 0.048(12) 0.362(5) 0.664(4) 0.050 Uiso 1 1 d D
O2 O 0.3310(6) 0.0663(2) 0.9742(5) 0.0175(7) Uani 1 1 d D
H3 H 0.257(10) 0.024(3) 0.972(10) 0.050 Uiso 1 1 d D
H4 H 0.262(10) 0.084(5) 1.052(8) 0.050 Uiso 1 1 d D
O3 O 0.6255(5) 0.13812(19) 0.6819(4) 0.0075(6) Uani 1 1 d .
O4 O 0.0068(5) 0.17203(18) 0.7894(4) 0.0077(6) Uani 1 1 d .
O5 O 0.0805(5) 0.18527(18) 0.1789(4) 0.0071(6) Uani 1 1 d .
O6 O 0.2536(5) 0.20321(18) 0.5000(4) 0.0072(6) Uani 1 1 d .
O7 O 0.3846(5) 0.24387(18) 0.9084(4) 0.0066(6) Uani 1 1 d .
O8 O 0.2683(5) 0.02995(19) 0.6026(4) 0.0095(6) Uani 1 1 d D
H5 H 0.2884 0.0420 0.7101 0.050 Uiso 1 1 d D
O9 O 0.7977(5) 0.0935(2) 0.9869(4) 0.0094(6) Uani 1 1 d D
H6 H 0.885(9) 0.115(4) 1.060(8) 0.050 Uiso 1 1 d D
O10 O 0.8963(5) 0.02461(18) 0.7183(4) 0.0075(6) Uani 1 1 d .
O11 O 0.9427(5) 0.10710(18) 0.4192(4) 0.0067(6) Uani 1 1 d .

loop_
_atom_site_aniso_label
_atom_site_aniso_U_11
_atom_site_aniso_U_22
_atom_site_aniso_U_33
_atom_site_aniso_U_23
_atom_site_aniso_U_13
_atom_site_aniso_U_12
Ge1 0.0067(3) 0.0034(3) 0.0087(3) -0.0004(2) 0.0005(2) -0.0002(2)
Co1 0.0065(3) 0.0047(3) 0.0079(3) -0.0006(2) 0.0000(2) -0.0011(2)
Co2 0.0070(3) 0.0048(3) 0.0073(3) -0.0001(2) 0.0002(2) -0.0001(2)
P1 0.0056(5) 0.0034(5) 0.0073(5) -0.0005(4) 0.0008(4) 0.0001(4)
P2 0.0047(5) 0.0028(5) 0.0065(5) 0.0005(4) 0.0004(4) 0.0001(4)
O1 0.0152(18) 0.032(2) 0.0240(19) 0.0198(18) -0.0041(16) -0.0054(16)
O2 0.023(2) 0.0133(18) 0.0144(16) 0.0018(14) -0.0020(15) -0.0046(15)
O3 0.0050(14) 0.0070(15) 0.0102(14) 0.0004(12) -0.0001(12) 0.0000(11)
O4 0.0076(14) 0.0051(15) 0.0099(14) -0.0007(11) -0.0009(12) -0.0033(12)
O5 0.0091(14) 0.0055(15) 0.0066(14) -0.0007(11) 0.0003(12) 0.0008(12)
O6 0.0073(15) 0.0058(15) 0.0079(14) 0.0003(11) -0.0009(12) -0.0007(11)
O7 0.0075(14) 0.0039(14) 0.0089(14) -0.0019(11) 0.0028(12) -0.0018(11)
O8 0.0083(15) 0.0085(15) 0.0108(15) -0.0023(12) -0.0023(12) -0.0024(12)
O9 0.0109(15) 0.0109(16) 0.0065(14) -0.0013(12) 0.0018(12) -0.0031(13)
O10 0.0112(15) 0.0029(14) 0.0091(14) -0.0011(11) 0.0035(12) 0.0005(11)
O11 0.0057(14) 0.0028(14) 0.0116(14) 0.0017(11) 0.0011(12) -0.0023(11)

loop_
_atom_type_symbol
_atom_type_description
_atom_type_scat_dispersion_real
_atom_type_scat_dispersion_imag
_atom_type_scat_source
H H 0.0000 0.0000 'International Tables Vol C Tables 4.2.6.8 and 6.1.1.4'
Co Co 0.3494 0.9721 'International Tables Vol C Tables 4.2.6.8 and 6.1.1.4'
Ge Ge 0.1547 1.8001 'International Tables Vol C Tables 4.2.6.8 and 6.1.1.4'
O O 0.0106 0.0060 'International Tables Vol C Tables 4.2.6.8 and 6.1.1.4'
P P 0.1023 0.0942 'International Tables Vol C Tables 4.2.6.8 and 6.1.1.4'

loop_
_geom_angle_atom_site_label_1
_geom_angle_atom_site_label_2
_geom_angle_atom_site_label_3
_geom_angle
_geom_angle_site_symmetry_1
_geom_angle_site_symmetry_3
O8 Ge1 O8 180.0 . 3_556
O8 Ge1 O11 88.76(13) . 3_656
O8 Ge1 O11 91.24(13) 3_556 3_656
O8 Ge1 O11 91.24(13) . 1_455
O8 Ge1 O11 88.76(13) 3_556 1_455
O11 Ge1 O11 180.0 3_656 1_455
O8 Ge1 O10 89.92(13) . 3_656
O8 Ge1 O10 90.08(13) 3_556 3_656
O11 Ge1 O10 90.41(13) 3_656 3_656
O11 Ge1 O10 89.59(13) 1_455 3_656
O8 Ge1 O10 90.08(13) . 1_455
O8 Ge1 O10 89.92(13) 3_556 1_455
O11 Ge1 O10 89.59(13) 3_656 1_455
O11 Ge1 O10 90.41(13) 1_455 1_455
O10 Ge1 O10 180.0 3_656 1_455
O7 Co1 O2 90.25(13) . .
O7 Co1 O8 173.77(12) . .
O2 Co1 O8 84.81(13) . .
O7 Co1 O6 97.35(12) . .
O2 Co1 O6 169.91(13) . .
O8 Co1 O6 88.01(12) . .
O7 Co1 O4 81.31(12) . .
O2 Co1 O4 87.42(14) . .
O8 Co1 O4 102.20(12) . .
O6 Co1 O4 87.19(12) . .
O7 Co1 O3 91.02(12) . .
O2 Co1 O3 103.43(13) . .
O8 Co1 O3 86.46(12) . .
O6 Co1 O3 83.13(12) . .
O4 Co1 O3 166.80(12) . .
O7 Co1 H5 153.67(9) . .
O2 Co1 H5 63.73(10) . .
O8 Co1 H5 21.08(8) . .
O6 Co1 H5 108.96(8) . .
O4 Co1 H5 100.38(8) . .
O3 Co1 H5 91.27(9) . .
O5 Co2 O1 174.49(14) 1_556 .
O5 Co2 O4 88.34(12) 1_556 .
O1 Co2 O4 90.44(15) . .
O5 Co2 O6 89.87(12) 1_556 4_566
O1 Co2 O6 84.90(14) . 4_566
O4 Co2 O6 95.57(12) . 4_566
O5 Co2 O3 86.96(12) 1_556 4_566
O1 Co2 O3 93.96(15) . 4_566
O4 Co2 O3 174.45(12) . 4_566
O6 Co2 O3 81.48(11) 4_566 4_566
O5 Co2 O7 96.79(12) 1_556 .
O1 Co2 O7 88.26(14) . .
O4 Co2 O7 79.14(12) . .
O6 Co2 O7 171.33(11) 4_566 .
O3 Co2 O7 104.35(11) 4_566 .
O4 P1 O3 113.18(17) 1_655 .
O4 P1 O10 112.05(18) 1_655 .
O3 P1 O10 111.27(17) . .
O4 P1 O9 106.90(17) 1_655 .
O3 P1 O9 108.44(18) . .
O10 P1 O9 104.46(17) . .
O6 P2 O5 111.42(18) . .
O6 P2 O7 110.95(17) . 4_565
O5 P2 O7 111.69(17) . 4_565
O6 P2 O11 111.35(17) . 1_455
O5 P2 O11 106.22(17) . 1_455
O7 P2 O11 104.92(17) 4_565 1_455
Co2 O1 H1 112(6) . .
Co2 O1 H2 145(6) . .
H1 O1 H2 93(7) . .
Co1 O2 H3 120(5) . .
Co1 O2 H4 114(6) . .
H3 O2 H4 86(7) . .
P1 O3 Co1 132.37(18) . .
P1 O3 Co2 128.65(18) . 4_665
Co1 O3 Co2 95.25(12) . 4_665
P1 O4 Co1 123.00(18) 1_455 .
P1 O4 Co2 126.87(19) 1_455 .
Co1 O4 Co2 99.71(12) . .
P2 O5 Co2 134.32(19) . 1_554
P2 O6 Co1 120.52(18) . .
P2 O6 Co2 138.45(19) . 4_665
Co1 O6 Co2 95.98(12) . 4_665
P2 O7 Co1 124.71(18) 4_666 .
P2 O7 Co2 124.26(18) 4_666 .
Co1 O7 Co2 99.35(12) . .
Ge1 O8 Co1 119.91(16) . .
Ge1 O8 H5 118.8(3) . .
Co1 O8 H5 45.67(17) . .
P1 O9 H6 114(6) . .
P1 O10 Ge1 127.93(19) . 1_655
P2 O11 Ge1 143.48(19) 1_655 1_655

loop_
_geom_bond_atom_site_label_1
_geom_bond_atom_site_label_2
_geom_bond_distance
_geom_bond_site_symmetry_2
Ge1 O8 1.857(3) .
Ge1 O8 1.857(3) 3_556
Ge1 O11 1.865(3) 3_656
Ge1 O11 1.865(3) 1_455
Ge1 O10 1.896(3) 3_656
Ge1 O10 1.896(3) 1_455
Co1 O7 2.083(3) .
Co1 O2 2.091(4) .
Co1 O8 2.104(3) .
Co1 O6 2.099(3) .
Co1 O4 2.115(3) .
Co1 O3 2.117(3) .
Co1 H5 1.6383(6) .
Co2 O5 2.048(3) 1_556
Co2 O1 2.062(4) .
Co2 O4 2.126(3) .
Co2 O6 2.139(3) 4_566
Co2 O3 2.147(3) 4_566
Co2 O7 2.168(3) .
P1 O4 1.518(3) 1_655
P1 O3 1.521(3) .
P1 O10 1.542(3) .
P1 O9 1.577(3) .
P2 O6 1.531(3) .
P2 O5 1.536(3) .
P2 O7 1.541(3) 4_565
P2 O11 1.552(3) 1_455
O1 H1 0.81(2) .
O1 H2 0.82(2) .
O2 H3 0.83(2) .
O2 H4 0.83(2) .
O3 Co2 2.147(3) 4_665
O4 P1 1.518(3) 1_455
O5 Co2 2.048(3) 1_554
O6 Co2 2.139(3) 4_665
O7 P2 1.541(3) 4_666
O8 H5 0.824(3) .
O9 H6 0.81(2) .
O10 Ge1 1.896(3) 1_655
O11 P2 1.552(3) 1_655
O11 Ge1 1.865(3) 1_655
